data_7201958
loop_
_publ_author_name
'Hu, Tong-Liang'
'Du, Wen-Ping'
'Hu, Bo-Wen'
'Li, Jian-Rong'
'Bu, Xian-He'
'Cao, Rong'

_publ_section_title
;
 Novel Ag(I) complexes with azole heterocycle ligands bearing acetic
 acid group: synthesis, characterization and crystal structures
;
_journal_issue 8
_journal_name_full CrystEngComm
_journal_page_first 1037
_journal_paper_doi 10.1039/b801070f
_journal_volume 10
_journal_year 2008
_chemical_formula_sum 'C5 H5 Ag N2 O2'
_chemical_formula_weight 232.98
_chemical_name_systematic
;
?
;
_space_group_IT_number 14
_symmetry_cell_setting monoclinic
_symmetry_space_group_name_Hall '-P 2ybc'
_symmetry_space_group_name_H-M 'P 1 21/c 1'
_atom_sites_solution_hydrogens geom
_atom_sites_solution_primary direct
_atom_sites_solution_secondary difmap
_audit_creation_method SHELXL-97
_cell_angle_alpha 90.00
_cell_angle_beta 106.338(2)
_cell_angle_gamma 90.00
_cell_formula_units_Z 4
_cell_length_a 8.8291(16)
_cell_length_b 13.493(2)
_cell_length_c 5.2520(10)
_cell_measurement_reflns_used 1973
_cell_measurement_temperature 294(2)
_cell_measurement_theta_max 26.39
_cell_measurement_theta_min 2.84
_cell_volume 600.41(18)
_computing_cell_refinement 'Bruker SMART'
_computing_data_collection 'Bruker SMART'
_computing_data_reduction 'Bruker SAINT'
_computing_molecular_graphics 'Bruker SHELXTL'
_computing_publication_material 'Bruker SHELXTL'
_computing_structure_refinement 'SHELXL-97 (Sheldrick, 1997)'
_computing_structure_solution 'SHELXS-97 (Sheldrick, 1990)'
_diffrn_ambient_temperature 294(2)
_diffrn_measured_fraction_theta_full 0.998
_diffrn_measured_fraction_theta_max 0.998
_diffrn_measurement_device_type 'CCD area detector'
_diffrn_measurement_method 'phi and omega scans'
_diffrn_radiation_monochromator graphite
_diffrn_radiation_source 'fine-focus sealed tube'
_diffrn_radiation_type MoK\a
_diffrn_radiation_wavelength 0.71073
_diffrn_reflns_av_R_equivalents 0.0331
_diffrn_reflns_av_sigmaI/netI 0.0352
_diffrn_reflns_limit_h_max 10
_diffrn_reflns_limit_h_min -8
_diffrn_reflns_limit_k_max 14
_diffrn_reflns_limit_k_min -16
_diffrn_reflns_limit_l_max 6
_diffrn_reflns_limit_l_min -6
_diffrn_reflns_number 2982
_diffrn_reflns_theta_full 25.01
_diffrn_reflns_theta_max 25.01
_diffrn_reflns_theta_min 2.40
_exptl_absorpt_coefficient_mu 3.281
_exptl_absorpt_correction_T_max 0.7350
_exptl_absorpt_correction_T_min 0.5897
_exptl_absorpt_correction_type multi-scan
_exptl_absorpt_process_details SADABS
_exptl_crystal_colour COLOURLESS
_exptl_crystal_density_diffrn 2.577
_exptl_crystal_density_meas ?
_exptl_crystal_density_method 'not measured'
_exptl_crystal_description BAR
_exptl_crystal_F_000 448
_exptl_crystal_size_max 0.18
_exptl_crystal_size_mid 0.16
_exptl_crystal_size_min 0.10
_refine_diff_density_max 0.698
_refine_diff_density_min -0.446
_refine_diff_density_rms 0.103
_refine_ls_extinction_coef 0.0196(16)
_refine_ls_extinction_expression Fc^*^=kFc[1+0.001xFc^2^\l^3^/sin(2\q)]^-1/4^
_refine_ls_extinction_method SHELXL
_refine_ls_goodness_of_fit_ref 1.097
_refine_ls_hydrogen_treatment constr
_refine_ls_matrix_type full
_refine_ls_number_parameters 92
_refine_ls_number_reflns 1058
_refine_ls_number_restraints 0
_refine_ls_restrained_S_all 1.097
_refine_ls_R_factor_all 0.0283
_refine_ls_R_factor_gt 0.0239
_refine_ls_shift/su_max 0.000
_refine_ls_shift/su_mean 0.000
_refine_ls_structure_factor_coef Fsqd
_refine_ls_weighting_details 'calc w=1/[\s^2^(Fo^2^)+(0.0265P)^2^+0.4287P] where P=(Fo^2^+2Fc^2^)/3'
_refine_ls_weighting_scheme calc
_refine_ls_wR_factor_gt 0.0592
_refine_ls_wR_factor_ref 0.0616
_reflns_number_gt 930
_reflns_number_total 1058
_reflns_threshold_expression >2sigma(I)
_cod_data_source_file b801070f.txt
_cod_data_source_block 1
_cod_depositor_comments
;
The following automatic conversions were performed:
'_symmetry_cell_setting' value 'Monoclinic' changed to 'monoclinic'
according to '/home/saulius/struct/CIF-dictionaries/cif_core.dic'
dictionary named 'cif_core.dic' version 2.4.1 from
2010-06-29.

'_exptl_absorpt_correction_type' value 'Multi-Scan' changed
to 'multi-scan' according to
'/home/saulius/struct/CIF-dictionaries/cif_core.dic' dictionary named
'cif_core.dic' version 2.4.1 from 2010-06-29.

Automatic conversion script
Id: cif_fix_enum 1527 2010-12-29 10:47:43Z saulius 

The following automatic conversions were performed:

'_exptl_crystal_density_meas' value 'None' was changed to '?' - the
value is perceived as not measured.

Automatic conversion script
Id: cif_fix_values 3008 2015-01-20 13:52:24Z robertas 
;
_cod_original_cell_volume 600.42(19)
_cod_original_sg_symbol_H-M P2(1)/c
_cod_database_code 7201958

loop_
_symmetry_equiv_pos_as_xyz
'x, y, z'
'-x, y+1/2, -z+1/2'
'-x, -y, -z'
'x, -y-1/2, z-1/2'

loop_
_atom_site_label
_atom_site_type_symbol
_atom_site_fract_x
_atom_site_fract_y
_atom_site_fract_z
_atom_site_U_iso_or_equiv
_atom_site_adp_type
_atom_site_occupancy
_atom_site_symmetry_multiplicity
_atom_site_calc_flag
_atom_site_refinement_flags
_atom_site_disorder_assembly
_atom_site_disorder_group
Ag1 Ag 0.27611(3) 0.31490(2) 0.18563(5) 0.03759(18) Uani 1 1 d . . .
C1 C 0.8416(4) 0.4301(2) 0.6795(6) 0.0268(7) Uani 1 1 d . . .
H1A H 0.7850 0.4679 0.5363 0.032 Uiso 1 1 calc R . .
C2 C 0.9944(4) 0.4045(3) 0.7355(6) 0.0261(7) Uani 1 1 d . . .
H2A H 1.0620 0.4219 0.6351 0.031 Uiso 1 1 calc R . .
C3 C 0.9071(4) 0.3420(2) 1.0416(6) 0.0231(7) Uani 1 1 d . . .
H3A H 0.9009 0.3084 1.1931 0.028 Uiso 1 1 calc R . .
C4 C 0.6301(4) 0.4027(3) 0.9140(7) 0.0282(7) Uani 1 1 d . . .
H4A H 0.6170 0.4723 0.9485 0.034 Uiso 1 1 calc R . .
H4B H 0.6270 0.3662 1.0716 0.034 Uiso 1 1 calc R . .
C5 C 0.4908(4) 0.3704(2) 0.6875(6) 0.0239(7) Uani 1 1 d . . .
N1 N 0.7851(3) 0.38948(19) 0.8751(5) 0.0217(6) Uani 1 1 d . . .
N2 N 1.0360(3) 0.3486(2) 0.9647(5) 0.0246(6) Uani 1 1 d . . .
O1 O 0.5143(3) 0.3432(2) 0.4724(5) 0.0379(6) Uani 1 1 d . . .
O2 O 0.3596(3) 0.37502(19) 0.7315(5) 0.0358(6) Uani 1 1 d . . .

loop_
_atom_site_aniso_label
_atom_site_aniso_U_11
_atom_site_aniso_U_22
_atom_site_aniso_U_33
_atom_site_aniso_U_23
_atom_site_aniso_U_13
_atom_site_aniso_U_12
Ag1 0.0182(2) 0.0551(3) 0.0330(2) 0.00028(12) -0.00357(13) 0.00655(12)
C1 0.0239(19) 0.0310(17) 0.0226(16) 0.0062(13) 0.0019(14) -0.0019(15)
C2 0.0203(19) 0.0317(17) 0.0261(17) 0.0044(13) 0.0061(14) -0.0008(14)
C3 0.0225(19) 0.0264(16) 0.0188(16) 0.0013(12) 0.0030(13) 0.0009(14)
C4 0.0187(19) 0.0382(18) 0.0281(18) -0.0048(14) 0.0073(15) 0.0001(15)
C5 0.0184(19) 0.0234(16) 0.0285(18) 0.0016(13) 0.0044(14) 0.0003(13)
N1 0.0150(14) 0.0293(14) 0.0186(13) -0.0009(10) 0.0013(11) -0.0005(11)
N2 0.0149(15) 0.0317(14) 0.0245(15) 0.0001(11) 0.0014(11) 0.0024(12)
O1 0.0218(14) 0.0617(17) 0.0264(14) -0.0095(12) 0.0009(11) -0.0050(13)
O2 0.0163(14) 0.0487(16) 0.0417(14) -0.0025(12) 0.0068(11) -0.0024(12)

loop_
_atom_type_symbol
_atom_type_description
_atom_type_scat_dispersion_real
_atom_type_scat_dispersion_imag
_atom_type_scat_source
C C 0.0033 0.0016 'International Tables Vol C Tables 4.2.6.8 and 6.1.1.4'
H H 0.0000 0.0000 'International Tables Vol C Tables 4.2.6.8 and 6.1.1.4'
N N 0.0061 0.0033 'International Tables Vol C Tables 4.2.6.8 and 6.1.1.4'
O O 0.0106 0.0060 'International Tables Vol C Tables 4.2.6.8 and 6.1.1.4'
Ag Ag -0.8971 1.1015 'International Tables Vol C Tables 4.2.6.8 and 6.1.1.4'

loop_
_geom_angle_atom_site_label_1
_geom_angle_atom_site_label_2
_geom_angle_atom_site_label_3
_geom_angle
_geom_angle_site_symmetry_1
_geom_angle_site_symmetry_3
_geom_angle_publ_flag
N2 Ag1 O1 156.35(11) 1_454 . ?
N2 Ag1 Ag1 84.23(7) 1_454 4_565 ?
O1 Ag1 Ag1 115.64(7) . 4_565 ?
N2 Ag1 Ag1 109.52(7) 1_454 4_566 ?
O1 Ag1 Ag1 75.88(7) . 4_566 ?
Ag1 Ag1 Ag1 112.60(2) 4_565 4_566 ?
C2 C1 N1 106.7(3) . . ?
C2 C1 H1A 126.6 . . ?
N1 C1 H1A 126.6 . . ?
C1 C2 N2 109.6(3) . . ?
C1 C2 H2A 125.2 . . ?
N2 C2 H2A 125.2 . . ?
N2 C3 N1 111.9(3) . . ?
N2 C3 H3A 124.1 . . ?
N1 C3 H3A 124.1 . . ?
N1 C4 C5 116.3(3) . . ?
N1 C4 H4A 108.2 . . ?
C5 C4 H4A 108.2 . . ?
N1 C4 H4B 108.2 . . ?
C5 C4 H4B 108.2 . . ?
H4A C4 H4B 107.4 . . ?
O2 C5 O1 125.3(3) . . ?
O2 C5 C4 115.6(3) . . ?
O1 C5 C4 119.1(3) . . ?
C3 N1 C1 106.5(3) . . ?
C3 N1 C4 125.6(3) . . ?
C1 N1 C4 127.7(3) . . ?
C3 N2 C2 105.3(3) . . ?
C3 N2 Ag1 128.7(2) . 1_656 ?
C2 N2 Ag1 124.3(2) . 1_656 ?
C5 O1 Ag1 106.9(2) . . ?

loop_
_geom_bond_atom_site_label_1
_geom_bond_atom_site_label_2
_geom_bond_distance
_geom_bond_site_symmetry_2
_geom_bond_publ_flag
Ag1 N2 2.159(3) 1_454 ?
Ag1 O1 2.248(3) . ?
Ag1 Ag1 3.1564(6) 4_565 ?
Ag1 Ag1 3.1564(6) 4_566 ?
C1 C2 1.342(5) . ?
C1 N1 1.375(4) . ?
C1 H1A 0.9300 . ?
C2 N2 1.381(4) . ?
C2 H2A 0.9300 . ?
C3 N2 1.314(4) . ?
C3 N1 1.343(4) . ?
C3 H3A 0.9300 . ?
C4 N1 1.451(4) . ?
C4 C5 1.515(5) . ?
C4 H4A 0.9700 . ?
C4 H4B 0.9700 . ?
C5 O2 1.245(4) . ?
C5 O1 1.259(4) . ?
N2 Ag1 2.159(3) 1_656 ?

loop_
_geom_torsion_atom_site_label_1
_geom_torsion_atom_site_label_2
_geom_torsion_atom_site_label_3
_geom_torsion_atom_site_label_4
_geom_torsion
_geom_torsion_site_symmetry_1
_geom_torsion_site_symmetry_2
_geom_torsion_site_symmetry_3
_geom_torsion_site_symmetry_4
_geom_torsion_publ_flag
N1 C1 C2 N2 -0.3(4) . . . . ?
N1 C4 C5 O2 174.7(3) . . . . ?
N1 C4 C5 O1 -6.6(5) . . . . ?
N2 C3 N1 C1 -0.6(4) . . . . ?
N2 C3 N1 C4 -175.0(3) . . . . ?
C2 C1 N1 C3 0.5(4) . . . . ?
C2 C1 N1 C4 174.7(3) . . . . ?
C5 C4 N1 C3 -127.2(3) . . . . ?
C5 C4 N1 C1 59.7(4) . . . . ?
N1 C3 N2 C2 0.5(4) . . . . ?
N1 C3 N2 Ag1 166.1(2) . . . 1_656 ?
C1 C2 N2 C3 -0.1(4) . . . . ?
C1 C2 N2 Ag1 -166.6(2) . . . 1_656 ?
O2 C5 O1 Ag1 3.3(4) . . . . ?
C4 C5 O1 Ag1 -175.2(2) . . . . ?
N2 Ag1 O1 C5 53.1(4) 1_454 . . . ?
Ag1 Ag1 O1 C5 -162.02(19) 4_565 . . . ?
Ag1 Ag1 O1 C5 -53.4(2) 4_566 . . . ?
